data_4514494
loop_
_publ_author_name
'Fang, Lingyi'
'Zheng, Aibin'
'Ren, Ming'
'Xie, Xinrui'
'Wang, Peng'

_publ_section_title
;
 Unraveling the Structure-Property Relationship of Molecular
 Hole-Transporting Materials for Perovskite Solar Cells.
;
_journal_issue 42
_journal_name_full 'ACS applied materials &amp; interfaces'
_journal_page_first 39001
_journal_page_last 39009
_journal_paper_doi 10.1021/acsami.9b13189
_journal_volume 11
_journal_year 2019
_chemical_formula_moiety 'C55 H48 N2 O4'
_chemical_formula_sum 'C55 H48 N2 O4'
_chemical_formula_weight 800.95
_space_group_crystal_system triclinic
_space_group_IT_number 2
_space_group_name_Hall '-P 1'
_space_group_name_H-M_alt 'P -1'
_symmetry_space_group_name_Hall '-P 1'
_symmetry_space_group_name_H-M 'P -1'
_atom_sites_solution_hydrogens geom
_atom_sites_solution_primary dual
_audit_creation_date 2018-11-09
_audit_creation_method
;
Olex2 1.2
(compiled 2018.05.29 svn.r3508 for OlexSys, GUI svn.r5506)
;
_audit_update_record
;
2019-06-06 deposited with the CCDC.    2019-08-02 downloaded from the CCDC.
;
_cell_angle_alpha 105.5620(10)
_cell_angle_beta 102.0570(10)
_cell_angle_gamma 115.7550(10)
_cell_formula_units_Z 2
_cell_length_a 12.8981(5)
_cell_length_b 14.2252(5)
_cell_length_c 14.3543(6)
_cell_measurement_reflns_used 9833
_cell_measurement_temperature 170(2)
_cell_measurement_theta_max 30.92
_cell_measurement_theta_min 2.39
_cell_volume 2118.25(15)
_computing_cell_refinement 'SAINT V8.38A (?, 2016)'
_computing_data_reduction 'SAINT V8.38A (?, 2016)'
_computing_molecular_graphics 'Olex2 (Dolomanov et al., 2009)'
_computing_publication_material 'Olex2 (Dolomanov et al., 2009)'
_computing_structure_refinement 'ShelXL (Sheldrick, 2015)'
_computing_structure_solution 'ShelXT (Sheldrick, 2015)'
_diffrn_ambient_temperature 169.99
_diffrn_measured_fraction_theta_full 0.999
_diffrn_measured_fraction_theta_max 0.998
_diffrn_measurement_device_type 'Bruker APEX-II CCD'
_diffrn_measurement_method '\f and \w scans'
_diffrn_radiation_type MoK\a
_diffrn_radiation_wavelength 0.71073
_diffrn_reflns_av_R_equivalents 0.0536
_diffrn_reflns_av_unetI/netI 0.0374
_diffrn_reflns_Laue_measured_fraction_full 0.999
_diffrn_reflns_Laue_measured_fraction_max 0.998
_diffrn_reflns_limit_h_max 18
_diffrn_reflns_limit_h_min -18
_diffrn_reflns_limit_k_max 20
_diffrn_reflns_limit_k_min -20
_diffrn_reflns_limit_l_max 20
_diffrn_reflns_limit_l_min -20
_diffrn_reflns_number 81495
_diffrn_reflns_point_group_measured_fraction_full 0.999
_diffrn_reflns_point_group_measured_fraction_max 0.998
_diffrn_reflns_theta_full 25.242
_diffrn_reflns_theta_max 31.009
_diffrn_reflns_theta_min 2.388
_diffrn_standards_number 0
_exptl_absorpt_coefficient_mu 0.079
_exptl_absorpt_correction_T_max 0.7462
_exptl_absorpt_correction_T_min 0.7031
_exptl_absorpt_correction_type multi-scan
_exptl_absorpt_process_details
;
SADABS-2016/2 (Bruker,2016/2) was used for absorption correction.
wR2(int) was 0.1387 before and 0.0648 after correction.
The Ratio of minimum to maximum transmission is 0.9422.
The \l/2 correction factor is Not present.
;
_exptl_crystal_colour yellow
_exptl_crystal_colour_primary yellow
_exptl_crystal_density_diffrn 1.256
_exptl_crystal_description block
_exptl_crystal_F_000 848
_exptl_crystal_size_max 0.3
_exptl_crystal_size_mid 0.23
_exptl_crystal_size_min 0.12
_refine_diff_density_max 0.732
_refine_diff_density_min -0.490
_refine_diff_density_rms 0.056
_refine_ls_extinction_method none
_refine_ls_goodness_of_fit_ref 1.027
_refine_ls_hydrogen_treatment constr
_refine_ls_matrix_type full
_refine_ls_number_parameters 556
_refine_ls_number_reflns 13475
_refine_ls_number_restraints 0
_refine_ls_restrained_S_all 1.027
_refine_ls_R_factor_all 0.0843
_refine_ls_R_factor_gt 0.0602
_refine_ls_shift/su_max 0.001
_refine_ls_shift/su_mean 0.000
_refine_ls_structure_factor_coef Fsqd
_refine_ls_weighting_details 'w=1/[\s^2^(Fo^2^)+(0.0812P)^2^+0.8967P] where P=(Fo^2^+2Fc^2^)/3'
_refine_ls_weighting_scheme calc
_refine_ls_wR_factor_gt 0.1554
_refine_ls_wR_factor_ref 0.1763
_reflns_Friedel_coverage 0.000
_reflns_number_gt 9966
_reflns_number_total 13475
_reflns_threshold_expression 'I > 2\s(I)'
_cod_data_source_file am9b13189_si_002.cif
_cod_data_source_block 181108_z2_0m
_cod_original_cell_volume 2118.25(14)
_cod_database_code 4514494
_shelx_shelxl_version_number 2016/6
_shelx_space_group_comment
;
The symmetry employed for this shelxl refinement is uniquely defined
by the following loop, which should always be used as a source of
symmetry information in preference to the above space-group names.
They are only intended as comments.
;
_shelx_estimated_absorpt_t_max 0.991
_shelx_estimated_absorpt_t_min 0.977
_olex2_refinement_description
;
1. Fixed Uiso
 At 1.2 times of:
  All C(H) groups
 At 1.5 times of:
  All C(H,H,H) groups
2.a Aromatic/amide H refined with riding coordinates:
 C1(H1), C2(H2), C4(H4), C5(H5), C8(H8), C9(H9), C12(H12), C16(H16), C17(H17),
 C19(H19), C21(H21), C22(H22), C24(H24), C25(H25), C27(H27), C28(H28), C30(H30),
  C31(H31), C34(H34), C35(H35), C37(H37), C38(H38), C43(H43), C44(H44),
 C46(H46), C47(H47), C50(H50), C51(H51), C53(H53), C54(H54)
2.b Idealised Me refined as rotating group:
 C32(H32A,H32B,H32C), C39(H39A,H39B,H39C), C40(H40A,H40B,H40C), C41(H41A,H41B,
 H41C), C48(H48A,H48B,H48C), C55(H55A,H55B,H55C)
;
_olex2_submission_special_instructions 'No special instructions were received'

loop_
_space_group_symop_operation_xyz
'x, y, z'
'-x, -y, -z'

loop_
_atom_site_label
_atom_site_type_symbol
_atom_site_fract_x
_atom_site_fract_y
_atom_site_fract_z
_atom_site_U_iso_or_equiv
_atom_site_adp_type
_atom_site_occupancy
_atom_site_site_symmetry_order
_atom_site_calc_flag
_atom_site_refinement_flags_posn
O1 O 0.04344(16) 1.00373(13) 0.83242(13) 0.0598(4) Uani 1 1 d .
O2 O 0.16198(16) 0.90191(14) 0.18901(12) 0.0585(4) Uani 1 1 d .
O3 O 0.80697(12) -0.40758(10) 0.76217(10) 0.0391(3) Uani 1 1 d .
O4 O 0.16116(14) -0.42033(15) 1.00401(14) 0.0607(4) Uani 1 1 d .
N1 N 0.12229(14) 0.75615(12) 0.51174(10) 0.0330(3) Uani 1 1 d .
N2 N 0.52518(13) -0.21378(11) 0.85062(11) 0.0331(3) Uani 1 1 d .
C1 C 0.16683(16) 0.54584(14) 0.59334(13) 0.0330(3) Uani 1 1 d .
H1 H 0.143441 0.507818 0.637295 0.040 Uiso 1 1 calc R
C2 C 0.12780(17) 0.62058(14) 0.58352(13) 0.0353(3) Uani 1 1 d .
H2 H 0.077976 0.632195 0.620093 0.042 Uiso 1 1 calc R
C3 C 0.16087(14) 0.67899(12) 0.52047(11) 0.0283(3) Uani 1 1 d .
C4 C 0.23159(15) 0.65775(13) 0.46660(12) 0.0306(3) Uani 1 1 d .
H4 H 0.253867 0.695056 0.421926 0.037 Uiso 1 1 calc R
C5 C 0.27012(15) 0.58266(13) 0.47727(12) 0.0303(3) Uani 1 1 d .
H5 H 0.319117 0.570400 0.440031 0.036 Uiso 1 1 calc R
C6 C 0.23902(13) 0.52444(11) 0.54118(11) 0.0252(3) Uani 1 1 d .
C7 C 0.28226(13) 0.44549(11) 0.55317(10) 0.0245(3) Uani 1 1 d .
C8 C 0.34165(15) 0.41538(13) 0.48976(11) 0.0300(3) Uani 1 1 d .
H8 H 0.350046 0.443135 0.436853 0.036 Uiso 1 1 calc R
C9 C 0.38863(15) 0.34621(13) 0.50188(12) 0.0303(3) Uani 1 1 d .
H9 H 0.428901 0.327223 0.458226 0.036 Uiso 1 1 calc R
C10 C 0.37562(13) 0.30537(11) 0.57895(11) 0.0252(3) Uani 1 1 d .
C11 C 0.31190(13) 0.32991(11) 0.64023(11) 0.0240(2) Uani 1 1 d .
C12 C 0.26622(13) 0.39967(11) 0.62829(11) 0.0249(3) Uani 1 1 d .
H12 H 0.223990 0.416641 0.670859 0.030 Uiso 1 1 calc R
C13 C 0.30259(13) 0.27038(12) 0.71469(11) 0.0255(3) Uani 1 1 d .
C14 C 0.38183(13) 0.21829(11) 0.69468(11) 0.0237(2) Uani 1 1 d .
C15 C 0.42093(13) 0.23789(11) 0.61407(11) 0.0250(3) Uani 1 1 d .
C16 C 0.49226(15) 0.19628(13) 0.58099(12) 0.0303(3) Uani 1 1 d .
H16 H 0.520142 0.211092 0.527389 0.036 Uiso 1 1 calc R
C17 C 0.52236(15) 0.13269(13) 0.62731(12) 0.0302(3) Uani 1 1 d .
H17 H 0.571534 0.104374 0.605232 0.036 Uiso 1 1 calc R
C18 C 0.48129(13) 0.10964(11) 0.70612(11) 0.0253(3) Uani 1 1 d .
C19 C 0.41117(13) 0.15398(11) 0.74015(11) 0.0250(3) Uani 1 1 d .
H19 H 0.383841 0.139978 0.794221 0.030 Uiso 1 1 calc R
C20 C 0.50406(13) 0.03205(12) 0.74689(11) 0.0254(3) Uani 1 1 d .
C21 C 0.49107(16) -0.06655(13) 0.67823(12) 0.0312(3) Uani 1 1 d .
H21 H 0.475956 -0.078951 0.607077 0.037 Uiso 1 1 calc R
C22 C 0.49974(16) -0.14685(13) 0.71158(12) 0.0325(3) Uani 1 1 d .
H22 H 0.489442 -0.213742 0.663198 0.039 Uiso 1 1 calc R
C23 C 0.52340(14) -0.12950(12) 0.81537(12) 0.0284(3) Uani 1 1 d .
C24 C 0.54137(16) -0.02981(13) 0.88547(12) 0.0319(3) Uani 1 1 d .
H24 H 0.561472 -0.015615 0.957312 0.038 Uiso 1 1 calc R
C25 C 0.53026(15) 0.04944(13) 0.85162(12) 0.0306(3) Uani 1 1 d .
H25 H 0.540616 0.116196 0.900285 0.037 Uiso 1 1 calc R
C26 C 0.10627(14) 0.81886(12) 0.59723(12) 0.0292(3) Uani 1 1 d .
C27 C 0.18914(15) 0.86685(14) 0.69861(13) 0.0335(3) Uani 1 1 d .
H27 H 0.258835 0.857886 0.712530 0.040 Uiso 1 1 calc R
C28 C 0.17109(17) 0.92834(14) 0.78060(14) 0.0401(4) Uani 1 1 d .
H28 H 0.227241 0.960068 0.850414 0.048 Uiso 1 1 calc R
C29 C 0.07000(18) 0.94276(14) 0.75913(16) 0.0427(4) Uani 1 1 d .
C30 C -0.01246(17) 0.89562(14) 0.65820(16) 0.0413(4) Uani 1 1 d .
H30 H -0.081160 0.905990 0.644092 0.050 Uiso 1 1 calc R
C31 C 0.00467(15) 0.83370(13) 0.57809(14) 0.0355(3) Uani 1 1 d .
H31 H -0.053151 0.800449 0.508688 0.043 Uiso 1 1 calc R
C32 C 0.1282(3) 1.0609(2) 0.9343(2) 0.0765(8) Uani 1 1 d .
H32A H 0.209373 1.115383 0.936960 0.115 Uiso 1 1 calc GR
H32B H 0.135327 1.005660 0.959628 0.115 Uiso 1 1 calc GR
H32C H 0.099900 1.102094 0.978344 0.115 Uiso 1 1 calc GR
C33 C 0.12690(15) 0.79145(13) 0.42763(12) 0.0309(3) Uani 1 1 d .
C34 C 0.19285(16) 0.90703(14) 0.44682(14) 0.0359(3) Uani 1 1 d .
H34 H 0.232664 0.963260 0.516468 0.043 Uiso 1 1 calc R
C35 C 0.20072(18) 0.94030(16) 0.36538(15) 0.0415(4) Uani 1 1 d .
H35 H 0.244974 1.019310 0.379411 0.050 Uiso 1 1 calc R
C36 C 0.14460(18) 0.85945(17) 0.26321(15) 0.0421(4) Uani 1 1 d .
C37 C 0.07742(18) 0.74435(16) 0.24289(14) 0.0415(4) Uani 1 1 d .
H37 H 0.038007 0.688309 0.173177 0.050 Uiso 1 1 calc R
C38 C 0.06800(16) 0.71124(14) 0.32533(13) 0.0363(3) Uani 1 1 d .
H38 H 0.020403 0.632397 0.311040 0.044 Uiso 1 1 calc R
C39 C 0.1152(4) 0.8216(3) 0.0851(2) 0.0891(10) Uani 1 1 d .
H39A H 0.147950 0.770857 0.083076 0.134 Uiso 1 1 calc GR
H39B H 0.140945 0.862159 0.040956 0.134 Uiso 1 1 calc GR
H39C H 0.024319 0.776367 0.059187 0.134 Uiso 1 1 calc GR
C40 C 0.35109(18) 0.35333(15) 0.82840(12) 0.0360(3) Uani 1 1 d .
H40A H 0.343468 0.311231 0.873057 0.054 Uiso 1 1 calc GR
H40B H 0.302319 0.390009 0.834957 0.054 Uiso 1 1 calc GR
H40C H 0.438515 0.411826 0.849934 0.054 Uiso 1 1 calc GR
C41 C 0.16735(15) 0.17548(15) 0.68218(16) 0.0411(4) Uani 1 1 d .
H41A H 0.137001 0.121771 0.609812 0.062 Uiso 1 1 calc GR
H41B H 0.115831 0.209344 0.688063 0.062 Uiso 1 1 calc GR
H41C H 0.162901 0.134777 0.727912 0.062 Uiso 1 1 calc GR
C42 C 0.59603(14) -0.26199(12) 0.82310(11) 0.0273(3) Uani 1 1 d .
C43 C 0.70928(15) -0.19643(13) 0.81702(13) 0.0336(3) Uani 1 1 d .
H43 H 0.737448 -0.119273 0.827314 0.040 Uiso 1 1 calc R
C44 C 0.78237(15) -0.24183(13) 0.79609(13) 0.0338(3) Uani 1 1 d .
H44 H 0.859615 -0.195896 0.791976 0.041 Uiso 1 1 calc R
C45 C 0.74203(14) -0.35436(13) 0.78125(12) 0.0293(3) Uani 1 1 d .
C46 C 0.62667(15) -0.42196(12) 0.78249(13) 0.0322(3) Uani 1 1 d .
H46 H 0.597345 -0.499885 0.769605 0.039 Uiso 1 1 calc R
C47 C 0.55387(14) -0.37704(12) 0.80230(12) 0.0306(3) Uani 1 1 d .
H47 H 0.474317 -0.424722 0.801802 0.037 Uiso 1 1 calc R
C48 C 0.92219(17) -0.34369(17) 0.75349(16) 0.0441(4) Uani 1 1 d .
H48A H 0.908805 -0.319293 0.696676 0.066 Uiso 1 1 calc GR
H48B H 0.958291 -0.391361 0.738662 0.066 Uiso 1 1 calc GR
H48C H 0.979032 -0.276294 0.819139 0.066 Uiso 1 1 calc GR
C49 C 0.43521(14) -0.26434(12) 0.89226(11) 0.0282(3) Uani 1 1 d .
C50 C 0.45964(15) -0.30408(13) 0.96767(12) 0.0296(3) Uani 1 1 d .
H50 H 0.539131 -0.294776 0.993302 0.036 Uiso 1 1 calc R
C51 C 0.37101(15) -0.35708(13) 1.00667(12) 0.0325(3) Uani 1 1 d .
H51 H 0.389822 -0.384341 1.057552 0.039 Uiso 1 1 calc R
C52 C 0.25552(16) -0.36996(16) 0.97118(14) 0.0392(4) Uani 1 1 d .
C53 C 0.23101(17) -0.32753(18) 0.89830(16) 0.0465(4) Uani 1 1 d .
H53 H 0.152919 -0.333445 0.875531 0.056 Uiso 1 1 calc R
C54 C 0.31849(16) -0.27686(16) 0.85840(13) 0.0388(4) Uani 1 1 d .
H54 H 0.299018 -0.250157 0.807234 0.047 Uiso 1 1 calc R
C55 C 0.1857(3) -0.4571(3) 1.0847(2) 0.0704(7) Uani 1 1 d .
H55A H 0.206414 -0.515599 1.060714 0.106 Uiso 1 1 calc GR
H55B H 0.111885 -0.489226 1.102115 0.106 Uiso 1 1 calc GR
H55C H 0.255555 -0.391817 1.146606 0.106 Uiso 1 1 calc GR

loop_
_atom_site_aniso_label
_atom_site_aniso_U_11
_atom_site_aniso_U_22
_atom_site_aniso_U_33
_atom_site_aniso_U_23
_atom_site_aniso_U_13
_atom_site_aniso_U_12
O1 0.0727(10) 0.0496(8) 0.0610(9) 0.0161(7) 0.0377(8) 0.0331(8)
O2 0.0825(11) 0.0738(10) 0.0565(9) 0.0496(8) 0.0387(8) 0.0513(9)
O3 0.0447(7) 0.0414(6) 0.0552(7) 0.0275(6) 0.0285(6) 0.0324(6)
O4 0.0494(8) 0.0831(11) 0.0862(11) 0.0652(10) 0.0400(8) 0.0392(8)
N1 0.0490(8) 0.0372(7) 0.0329(6) 0.0222(5) 0.0178(6) 0.0326(6)
N2 0.0484(8) 0.0363(7) 0.0423(7) 0.0279(6) 0.0269(6) 0.0329(6)
C1 0.0458(9) 0.0360(7) 0.0385(8) 0.0259(7) 0.0223(7) 0.0290(7)
C2 0.0494(9) 0.0415(8) 0.0407(8) 0.0278(7) 0.0253(7) 0.0340(8)
C3 0.0357(7) 0.0276(6) 0.0304(7) 0.0169(5) 0.0109(6) 0.0212(6)
C4 0.0381(8) 0.0322(7) 0.0362(7) 0.0233(6) 0.0166(6) 0.0233(6)
C5 0.0390(8) 0.0335(7) 0.0349(7) 0.0225(6) 0.0182(6) 0.0251(6)
C6 0.0302(7) 0.0237(6) 0.0264(6) 0.0135(5) 0.0087(5) 0.0167(5)
C7 0.0288(6) 0.0232(6) 0.0261(6) 0.0140(5) 0.0087(5) 0.0156(5)
C8 0.0437(8) 0.0317(7) 0.0291(7) 0.0199(6) 0.0171(6) 0.0253(7)
C9 0.0442(8) 0.0330(7) 0.0312(7) 0.0200(6) 0.0201(6) 0.0273(7)
C10 0.0315(7) 0.0239(6) 0.0275(6) 0.0149(5) 0.0116(5) 0.0175(5)
C11 0.0266(6) 0.0221(6) 0.0280(6) 0.0144(5) 0.0100(5) 0.0140(5)
C12 0.0284(6) 0.0256(6) 0.0290(6) 0.0163(5) 0.0121(5) 0.0171(5)
C13 0.0303(7) 0.0284(6) 0.0324(7) 0.0201(5) 0.0157(5) 0.0205(6)
C14 0.0277(6) 0.0232(6) 0.0281(6) 0.0146(5) 0.0115(5) 0.0166(5)
C15 0.0316(7) 0.0239(6) 0.0284(6) 0.0158(5) 0.0130(5) 0.0178(5)
C16 0.0412(8) 0.0328(7) 0.0361(7) 0.0225(6) 0.0226(6) 0.0260(7)
C17 0.0389(8) 0.0329(7) 0.0377(8) 0.0216(6) 0.0218(6) 0.0263(6)
C18 0.0308(7) 0.0244(6) 0.0285(6) 0.0145(5) 0.0116(5) 0.0182(5)
C19 0.0306(7) 0.0256(6) 0.0281(6) 0.0158(5) 0.0122(5) 0.0186(5)
C20 0.0311(7) 0.0261(6) 0.0290(6) 0.0153(5) 0.0126(5) 0.0198(6)
C21 0.0479(9) 0.0328(7) 0.0281(7) 0.0171(6) 0.0170(6) 0.0292(7)
C22 0.0511(9) 0.0308(7) 0.0309(7) 0.0159(6) 0.0184(7) 0.0302(7)
C23 0.0382(8) 0.0304(7) 0.0330(7) 0.0204(6) 0.0173(6) 0.0248(6)
C24 0.0484(9) 0.0353(7) 0.0270(7) 0.0174(6) 0.0160(6) 0.0300(7)
C25 0.0441(8) 0.0285(7) 0.0291(7) 0.0132(6) 0.0142(6) 0.0257(6)
C26 0.0334(7) 0.0269(6) 0.0355(7) 0.0168(6) 0.0142(6) 0.0191(6)
C27 0.0328(7) 0.0354(8) 0.0362(8) 0.0182(6) 0.0133(6) 0.0186(6)
C28 0.0433(9) 0.0334(8) 0.0353(8) 0.0139(7) 0.0144(7) 0.0137(7)
C29 0.0515(10) 0.0268(7) 0.0584(11) 0.0191(7) 0.0355(9) 0.0197(7)
C30 0.0378(9) 0.0335(8) 0.0634(11) 0.0226(8) 0.0235(8) 0.0232(7)
C31 0.0327(8) 0.0297(7) 0.0481(9) 0.0191(7) 0.0119(7) 0.0190(6)
C32 0.101(2) 0.0710(16) 0.0524(13) 0.0197(12) 0.0332(14) 0.0416(16)
C33 0.0379(8) 0.0353(7) 0.0347(7) 0.0219(6) 0.0142(6) 0.0264(7)
C34 0.0408(8) 0.0348(8) 0.0418(8) 0.0212(7) 0.0148(7) 0.0243(7)
C35 0.0475(10) 0.0400(9) 0.0542(10) 0.0312(8) 0.0230(8) 0.0277(8)
C36 0.0521(10) 0.0571(10) 0.0482(10) 0.0385(9) 0.0267(8) 0.0397(9)
C37 0.0539(10) 0.0497(10) 0.0360(8) 0.0239(8) 0.0163(8) 0.0355(9)
C38 0.0438(9) 0.0366(8) 0.0380(8) 0.0206(7) 0.0132(7) 0.0262(7)
C39 0.142(3) 0.099(2) 0.0541(14) 0.0529(15) 0.0473(17) 0.068(2)
C40 0.0569(10) 0.0442(9) 0.0321(7) 0.0236(7) 0.0228(7) 0.0389(8)
C41 0.0332(8) 0.0428(9) 0.0664(11) 0.0399(9) 0.0232(8) 0.0226(7)
C42 0.0349(7) 0.0288(6) 0.0291(7) 0.0159(5) 0.0129(6) 0.0222(6)
C43 0.0413(8) 0.0267(7) 0.0406(8) 0.0185(6) 0.0176(7) 0.0201(6)
C44 0.0351(8) 0.0314(7) 0.0419(8) 0.0201(6) 0.0181(7) 0.0183(6)
C45 0.0352(7) 0.0326(7) 0.0324(7) 0.0176(6) 0.0149(6) 0.0238(6)
C46 0.0386(8) 0.0242(6) 0.0403(8) 0.0147(6) 0.0173(7) 0.0196(6)
C47 0.0319(7) 0.0266(6) 0.0379(8) 0.0147(6) 0.0150(6) 0.0171(6)
C48 0.0369(9) 0.0513(10) 0.0560(11) 0.0244(9) 0.0207(8) 0.0294(8)
C49 0.0369(7) 0.0296(7) 0.0281(6) 0.0156(5) 0.0130(6) 0.0225(6)
C50 0.0359(7) 0.0337(7) 0.0304(7) 0.0185(6) 0.0124(6) 0.0238(6)
C51 0.0413(8) 0.0345(7) 0.0325(7) 0.0210(6) 0.0145(6) 0.0238(7)
C52 0.0379(8) 0.0446(9) 0.0480(9) 0.0296(8) 0.0210(7) 0.0233(7)
C53 0.0353(9) 0.0631(12) 0.0573(11) 0.0397(10) 0.0173(8) 0.0296(9)
C54 0.0404(9) 0.0519(10) 0.0394(8) 0.0305(8) 0.0135(7) 0.0299(8)
C55 0.0753(16) 0.0953(19) 0.0933(18) 0.0760(17) 0.0569(15) 0.0533(15)

loop_
_atom_type_symbol
_atom_type_description
_atom_type_scat_dispersion_real
_atom_type_scat_dispersion_imag
_atom_type_scat_source
C C 0.0033 0.0016 'International Tables Vol C Tables 4.2.6.8 and 6.1.1.4'
H H 0.0000 0.0000 'International Tables Vol C Tables 4.2.6.8 and 6.1.1.4'
N N 0.0061 0.0033 'International Tables Vol C Tables 4.2.6.8 and 6.1.1.4'
O O 0.0106 0.0060 'International Tables Vol C Tables 4.2.6.8 and 6.1.1.4'

loop_
_geom_angle_atom_site_label_1
_geom_angle_atom_site_label_2
_geom_angle_atom_site_label_3
_geom_angle
C29 O1 C32 117.2(2)
C36 O2 C39 117.15(18)
C45 O3 C48 117.41(13)
C52 O4 C55 117.75(16)
C3 N1 C26 120.22(12)
C3 N1 C33 119.79(12)
C26 N1 C33 118.42(12)
C42 N2 C23 119.51(12)
C42 N2 C49 121.08(11)
C49 N2 C23 117.96(12)
C2 C1 H1 118.8
C2 C1 C6 122.40(14)
C6 C1 H1 118.8
C1 C2 H2 119.6
C1 C2 C3 120.72(14)
C3 C2 H2 119.6
C2 C3 N1 120.55(14)
C4 C3 N1 121.62(13)
C4 C3 C2 117.82(13)
C3 C4 H4 119.6
C5 C4 C3 120.80(13)
C5 C4 H4 119.6
C4 C5 H5 119.0
C4 C5 C6 122.08(14)
C6 C5 H5 119.0
C1 C6 C5 116.16(12)
C1 C6 C7 122.22(12)
C5 C6 C7 121.62(13)
C8 C7 C6 120.35(12)
C8 C7 C12 118.08(12)
C12 C7 C6 121.57(12)
C7 C8 H8 119.0
C9 C8 C7 122.07(13)
C9 C8 H8 119.0
C8 C9 H9 120.6
C10 C9 C8 118.78(13)
C10 C9 H9 120.6
C9 C10 C11 120.32(12)
C9 C10 C15 131.31(13)
C11 C10 C15 108.36(11)
C10 C11 C13 111.00(11)
C12 C11 C10 120.52(12)
C12 C11 C13 128.48(12)
C7 C12 H12 119.9
C11 C12 C7 120.13(13)
C11 C12 H12 119.9
C11 C13 C14 101.04(10)
C11 C13 C40 112.55(11)
C11 C13 C41 109.99(12)
C14 C13 C40 113.15(12)
C14 C13 C41 110.22(12)
C40 C13 C41 109.62(13)
C15 C14 C13 110.41(11)
C19 C14 C13 129.41(12)
C19 C14 C15 120.09(12)
C14 C15 C10 108.89(12)
C16 C15 C10 130.51(13)
C16 C15 C14 120.59(12)
C15 C16 H16 120.4
C15 C16 C17 119.14(13)
C17 C16 H16 120.4
C16 C17 H17 119.5
C16 C17 C18 121.05(13)
C18 C17 H17 119.5
C17 C18 C19 119.22(12)
C17 C18 C20 119.91(12)
C19 C18 C20 120.71(12)
C14 C19 C18 119.87(13)
C14 C19 H19 120.1
C18 C19 H19 120.1
C21 C20 C18 119.78(13)
C25 C20 C18 122.35(12)
C25 C20 C21 117.73(12)
C20 C21 H21 119.2
C22 C21 C20 121.53(13)
C22 C21 H21 119.2
C21 C22 H22 120.0
C23 C22 C21 120.07(13)
C23 C22 H22 120.0
C22 C23 N2 121.30(13)
C22 C23 C24 119.14(13)
C24 C23 N2 119.53(13)
C23 C24 H24 119.7
C23 C24 C25 120.69(13)
C25 C24 H24 119.7
C20 C25 H25 119.6
C24 C25 C20 120.77(13)
C24 C25 H25 119.6
C27 C26 N1 121.84(14)
C27 C26 C31 119.02(15)
C31 C26 N1 119.13(14)
C26 C27 H27 119.8
C26 C27 C28 120.40(15)
C28 C27 H27 119.8
C27 C28 H28 120.3
C29 C28 C27 119.32(17)
C29 C28 H28 120.3
O1 C29 C28 125.07(19)
C30 C29 O1 114.43(18)
C30 C29 C28 120.50(16)
C29 C30 H30 120.0
C31 C30 C29 119.92(16)
C31 C30 H30 120.0
C26 C31 H31 119.6
C30 C31 C26 120.83(16)
C30 C31 H31 119.6
O1 C32 H32A 109.5
O1 C32 H32B 109.5
O1 C32 H32C 109.5
H32A C32 H32B 109.5
H32A C32 H32C 109.5
H32B C32 H32C 109.5
C34 C33 N1 120.84(14)
C38 C33 N1 120.52(14)
C38 C33 C34 118.63(14)
C33 C34 H34 119.7
C35 C34 C33 120.51(16)
C35 C34 H34 119.7
C34 C35 H35 119.7
C34 C35 C36 120.63(16)
C36 C35 H35 119.7
O2 C36 C35 115.68(17)
O2 C36 C37 124.85(18)
C37 C36 C35 119.47(15)
C36 C37 H37 120.2
C36 C37 C38 119.66(17)
C38 C37 H37 120.2
C33 C38 C37 121.06(16)
C33 C38 H38 119.5
C37 C38 H38 119.5
O2 C39 H39A 109.5
O2 C39 H39B 109.5
O2 C39 H39C 109.5
H39A C39 H39B 109.5
H39A C39 H39C 109.5
H39B C39 H39C 109.5
C13 C40 H40A 109.5
C13 C40 H40B 109.5
C13 C40 H40C 109.5
H40A C40 H40B 109.5
H40A C40 H40C 109.5
H40B C40 H40C 109.5
C13 C41 H41A 109.5
C13 C41 H41B 109.5
C13 C41 H41C 109.5
H41A C41 H41B 109.5
H41A C41 H41C 109.5
H41B C41 H41C 109.5
C43 C42 N2 121.05(13)
C43 C42 C47 118.20(13)
C47 C42 N2 120.75(13)
C42 C43 H43 119.4
C42 C43 C44 121.10(13)
C44 C43 H43 119.4
C43 C44 H44 120.1
C45 C44 C43 119.79(14)
C45 C44 H44 120.1
O3 C45 C44 124.98(14)
O3 C45 C46 115.49(13)
C46 C45 C44 119.50(13)
C45 C46 H46 119.7
C47 C46 C45 120.53(13)
C47 C46 H46 119.7
C42 C47 H47 119.6
C46 C47 C42 120.71(14)
C46 C47 H47 119.6
O3 C48 H48A 109.5
O3 C48 H48B 109.5
O3 C48 H48C 109.5
H48A C48 H48B 109.5
H48A C48 H48C 109.5
H48B C48 H48C 109.5
C50 C49 N2 121.26(13)
C50 C49 C54 117.46(14)
C54 C49 N2 121.28(13)
C49 C50 H50 119.1
C49 C50 C51 121.86(14)
C51 C50 H50 119.1
C50 C51 H51 120.1
C52 C51 C50 119.78(14)
C52 C51 H51 120.1
O4 C52 C51 124.99(15)
O4 C52 C53 115.94(16)
C51 C52 C53 119.06(15)
C52 C53 H53 119.5
C54 C53 C52 120.93(16)
C54 C53 H53 119.5
C49 C54 H54 119.6
C53 C54 C49 120.87(14)
C53 C54 H54 119.6
O4 C55 H55A 109.5
O4 C55 H55B 109.5
O4 C55 H55C 109.5
H55A C55 H55B 109.5
H55A C55 H55C 109.5
H55B C55 H55C 109.5

loop_
_geom_bond_atom_site_label_1
_geom_bond_atom_site_label_2
_geom_bond_distance
O1 C29 1.377(2)
O1 C32 1.384(3)
O2 C36 1.370(2)
O2 C39 1.416(3)
O3 C45 1.3730(17)
O3 C48 1.419(2)
O4 C52 1.371(2)
O4 C55 1.425(3)
N1 C3 1.4110(17)
N1 C26 1.4224(19)
N1 C33 1.4291(19)
N2 C23 1.4277(17)
N2 C42 1.4182(18)
N2 C49 1.4199(19)
C1 H1 0.9500
C1 C2 1.3855(19)
C1 C6 1.391(2)
C2 H2 0.9500
C2 C3 1.396(2)
C3 C4 1.389(2)
C4 H4 0.9500
C4 C5 1.3888(19)
C5 H5 0.9500
C5 C6 1.4003(19)
C6 C7 1.4866(18)
C7 C8 1.402(2)
C7 C12 1.4084(18)
C8 H8 0.9500
C8 C9 1.3898(19)
C9 H9 0.9500
C9 C10 1.3882(19)
C10 C11 1.3992(19)
C10 C15 1.4632(17)
C11 C12 1.3850(17)
C11 C13 1.5247(18)
C12 H12 0.9500
C13 C14 1.5306(18)
C13 C40 1.532(2)
C13 C41 1.536(2)
C14 C15 1.4020(19)
C14 C19 1.3871(17)
C15 C16 1.3883(19)
C16 H16 0.9500
C16 C17 1.3897(19)
C17 H17 0.9500
C17 C18 1.402(2)
C18 C19 1.4034(18)
C18 C20 1.4844(18)
C19 H19 0.9500
C20 C21 1.3971(19)
C20 C25 1.397(2)
C21 H21 0.9500
C21 C22 1.3887(19)
C22 H22 0.9500
C22 C23 1.386(2)
C23 C24 1.389(2)
C24 H24 0.9500
C24 C25 1.3902(19)
C25 H25 0.9500
C26 C27 1.382(2)
C26 C31 1.399(2)
C27 H27 0.9500
C27 C28 1.394(2)
C28 H28 0.9500
C28 C29 1.391(3)
C29 C30 1.377(3)
C30 H30 0.9500
C30 C31 1.371(2)
C31 H31 0.9500
C32 H32A 0.9800
C32 H32B 0.9800
C32 H32C 0.9800
C33 C34 1.395(2)
C33 C38 1.385(2)
C34 H34 0.9500
C34 C35 1.381(2)
C35 H35 0.9500
C35 C36 1.388(3)
C36 C37 1.386(3)
C37 H37 0.9500
C37 C38 1.395(2)
C38 H38 0.9500
C39 H39A 0.9800
C39 H39B 0.9800
C39 H39C 0.9800
C40 H40A 0.9800
C40 H40B 0.9800
C40 H40C 0.9800
C41 H41A 0.9800
C41 H41B 0.9800
C41 H41C 0.9800
C42 C43 1.387(2)
C42 C47 1.4000(19)
C43 H43 0.9500
C43 C44 1.393(2)
C44 H44 0.9500
C44 C45 1.388(2)
C45 C46 1.384(2)
C46 H46 0.9500
C46 C47 1.381(2)
C47 H47 0.9500
C48 H48A 0.9800
C48 H48B 0.9800
C48 H48C 0.9800
C49 C50 1.3897(19)
C49 C54 1.396(2)
C50 H50 0.9500
C50 C51 1.390(2)
C51 H51 0.9500
C51 C52 1.381(2)
C52 C53 1.387(2)
C53 H53 0.9500
C53 C54 1.380(3)
C54 H54 0.9500
C55 H55A 0.9800
C55 H55B 0.9800
C55 H55C 0.9800
